data_1522358
loop_
_publ_author_name
'Lawson, A.C.jr.'
'Thompson, J.D.'
'Lawrence, J.M.'
'Williams, A.'

_publ_section_title
;
 Low temperature crystal structure of Ce3 Al
;
_journal_name_full 'Physik (Berlin)'
_journal_page_first 587
_journal_page_last 590
_journal_volume 163
_journal_year 1990
_chemical_formula_sum 'Al Ce3'
_space_group_IT_number 11
_symmetry_space_group_name_Hall '-P 2yb'
_symmetry_space_group_name_H-M 'P 1 21/m 1'
_cell_angle_alpha 90
_cell_angle_beta 89.69
_cell_angle_gamma 90
_cell_formula_units_Z 4
_cell_length_a 12.458
_cell_length_b 5.336
_cell_length_c 6.842
_cell_volume 454.821
_citation_journal_id_ASTM PHYBE3
_cod_data_source_file Lawson_PHYBE3_1990_868.cif
_cod_data_source_block Al1Ce3
_cod_original_cell_volume 454.8214
_cod_original_formula_sum 'Al1 Ce3'
_cod_database_code 1522358

loop_
_symmetry_equiv_pos_as_xyz
x,y,z
-x,y+1/2,-z
-x,-y,-z
x,-y-1/2,z

loop_
_atom_site_label
_atom_site_type_symbol
_atom_site_fract_x
_atom_site_fract_y
_atom_site_fract_z
_atom_site_occupancy
_atom_site_U_iso_or_equiv
Ce3 Ce 0.652 0.25 0.495 1 0.0
Ce1 Ce 0.19 0.25 0.044 1 0.0
Ce5 Ce 0.435 0.25 0.791 1 0.0
Al2 Al 0.158 0.25 0.5 1 0.0
Ce6 Ce 0.937 0.25 0.218 1 0.0
Al1 Al 0.69 0.25 0.95 1 0.0
Ce2 Ce 0.402 0.25 0.265 1 0.0
Ce4 Ce 0.929 0.25 0.736 1 0.0
